data_4506383
loop_
_publ_author_name
'Kaur, Ramanpreet'
'Guru Row, Tayur N.'

_publ_section_title
;
 Polymorphic Anhydrous Cocrystals of Gallic Acid and Acetamide from
 Methanol: Pointers toward a Stable Cocrystal Form
;
_journal_issue 6
_journal_name_full 'Crystal Growth &amp; Design'
_journal_page_first 2744
_journal_paper_doi 10.1021/cg300536n
_journal_volume 12
_journal_year 2012
_chemical_compound_source 'see text'
_chemical_formula_moiety 'C7 H6 O5, C2 H5 N O'
_chemical_formula_sum 'C9 H11 N O6'
_chemical_formula_weight 229.19
_chemical_name_common 'gallic acid monohydrate acetamide'
_chemical_name_systematic ?
_space_group_IT_number 14
_symmetry_cell_setting monoclinic
_symmetry_Int_Tables_number 14
_symmetry_space_group_name_Hall '-P 2ybc'
_symmetry_space_group_name_H-M 'P 1 21/c 1'
_atom_sites_solution_hydrogens geom
_atom_sites_solution_primary direct
_atom_sites_solution_secondary difmap
_cell_angle_alpha 90
_cell_angle_beta 107.908(3)
_cell_angle_gamma 90
_cell_formula_units_Z 4
_cell_length_a 9.6400(2)
_cell_length_b 10.4477(2)
_cell_length_c 10.4032(3)
_cell_measurement_reflns_used 7622
_cell_measurement_temperature 110(2)
_cell_measurement_theta_max 25.0
_cell_measurement_theta_min 2.5
_cell_volume 997.00(4)
_computing_cell_refinement
;
CrysAlisPro, Agilent Technologies,
Version 1.171.35.19 (release 27-10-2011 CrysAlis171 .NET)
(compiled Oct 27 2011,15:02:11)
;
_computing_data_collection
;
CrysAlisPro, Agilent Technologies,
Version 1.171.35.19 (release 27-10-2011 CrysAlis171 .NET)
(compiled Oct 27 2011,15:02:11)
;
_computing_data_reduction
;
CrysAlisPro, Agilent Technologies,
Version 1.171.35.19 (release 27-10-2011 CrysAlis171 .NET)
(compiled Oct 27 2011,15:02:11)
;
_computing_molecular_graphics 'Ortep-3 (Farrugia, 1997) and CAMERON (Watkin et al., 1993)'
_computing_publication_material 'WinGX (Farrugia, 1999)'
_computing_structure_refinement 'SHELXL97 (Sheldrick, 2008)'
_computing_structure_solution 'SHELXS97  (Sheldrick, 2008)'
_diffrn_ambient_temperature 110(2)
_diffrn_detector_area_resol_mean 16.0839
_diffrn_measured_fraction_theta_full 0.999
_diffrn_measured_fraction_theta_max 0.999
_diffrn_measurement_device_type 'Oxford Xcalibur,Eos(Nova) CCD detector'
_diffrn_measurement_method '\w scans'
_diffrn_radiation_monochromator graphite
_diffrn_radiation_probe x-ray
_diffrn_radiation_source 'Enhance (Mo) X-ray Source'
_diffrn_radiation_type MoK\a
_diffrn_radiation_wavelength 0.71073
_diffrn_reflns_av_R_equivalents 0.0229
_diffrn_reflns_av_sigmaI/netI 0.0176
_diffrn_reflns_limit_h_max 11
_diffrn_reflns_limit_h_min -11
_diffrn_reflns_limit_k_max 12
_diffrn_reflns_limit_k_min -12
_diffrn_reflns_limit_l_max 12
_diffrn_reflns_limit_l_min -12
_diffrn_reflns_number 7622
_diffrn_reflns_reduction_process
;
;
_diffrn_reflns_theta_full 24.99
_diffrn_reflns_theta_max 24.99
_diffrn_reflns_theta_min 2.83
_exptl_absorpt_coefficient_mu 0.130
_exptl_absorpt_correction_T_max 0.9744
_exptl_absorpt_correction_T_min 0.9694
_exptl_absorpt_correction_type multi-scan
_exptl_absorpt_process_details 'CrysAlis RED (Oxford Diffraction,2009)'
_exptl_crystal_colour colourless
_exptl_crystal_density_diffrn 1.527
_exptl_crystal_density_method 'Not Measured'
_exptl_crystal_description block
_exptl_crystal_F_000 480
_exptl_crystal_size_max 0.24
_exptl_crystal_size_mid 0.22
_exptl_crystal_size_min 0.20
_refine_diff_density_max 0.174
_refine_diff_density_min -0.225
_refine_diff_density_rms 0.050
_refine_ls_extinction_method none
_refine_ls_goodness_of_fit_ref 1.058
_refine_ls_hydrogen_treatment mixed
_refine_ls_matrix_type full
_refine_ls_number_parameters 189
_refine_ls_number_reflns 1763
_refine_ls_number_restraints 0
_refine_ls_restrained_S_all 1.058
_refine_ls_R_factor_all 0.0325
_refine_ls_R_factor_gt 0.0297
_refine_ls_shift/su_max 0.001
_refine_ls_shift/su_mean 0.000
_refine_ls_structure_factor_coef Fsqd
_refine_ls_weighting_details 'calc w=1/[\s^2^(Fo^2^)+(0.0440P)^2^+0.3303P] where P=(Fo^2^+2Fc^2^)/3'
_refine_ls_weighting_scheme calc
_refine_ls_wR_factor_gt 0.0783
_refine_ls_wR_factor_ref 0.0807
_reflns_number_gt 1615
_reflns_number_total 1763
_reflns_threshold_expression >2sigma(I)
_cod_data_source_file cg300536n_si_002.cif
_cod_data_source_block atg
_cod_depositor_comments
;
The following automatic conversions were performed:

'_symmetry_cell_setting' value 'Monoclinic' changed to 'monoclinic'
according to /home/saulius/struct/CIF-dictionaries/cif_core.dic
dictionary named 'cif_core.dic' version 2.4.1 from 2010-06-29.

Automatic conversion script
Id: cif_fix_values 1891 2012-01-12 08:04:46Z andrius 
;
_cod_original_sg_symbol_H-M 'P 21/c'
_cod_database_code 4506383

loop_
_symmetry_equiv_pos_site_id
_symmetry_equiv_pos_as_xyz
1 x,y,z
2 -x,1/2+y,1/2-z
3 -x,-y,-z
4 x,1/2-y,1/2+z

loop_
_atom_site_label
_atom_site_type_symbol
_atom_site_fract_x
_atom_site_fract_y
_atom_site_fract_z
_atom_site_U_iso_or_equiv
_atom_site_adp_type
_atom_site_occupancy
_atom_site_symmetry_multiplicity
_atom_site_calc_flag
C9 C 0.74016(16) 0.48630(15) -0.51845(15) 0.0241(3) Uani 1 1 d
O4 O 0.67756(9) 0.66219(9) 0.16992(8) 0.0186(2) Uani 1 1 d
O6 O 0.60519(9) 0.33079(9) -0.43785(8) 0.0194(2) Uani 1 1 d
O3 O 1.09114(9) 0.34024(9) 0.25238(8) 0.0164(2) Uani 1 1 d
O1 O 0.83429(10) 0.29554(9) -0.21204(9) 0.0213(2) Uani 1 1 d
O2 O 1.05728(9) 0.22883(9) 0.00731(9) 0.0177(2) Uani 1 1 d
O5 O 0.56001(10) 0.63487(9) -0.04987(9) 0.0213(2) Uani 1 1 d
C4 C 0.95897(13) 0.31985(12) 0.01650(12) 0.0144(3) Uani 1 1 d
C1 C 0.76521(12) 0.50538(12) 0.04615(12) 0.0145(3) Uani 1 1 d
C5 C 0.97726(13) 0.37616(12) 0.14175(12) 0.0138(3) Uani 1 1 d
C2 C 0.74479(13) 0.44854(12) -0.08011(12) 0.0154(3) Uani 1 1 d
C7 C 0.66539(13) 0.60728(12) 0.06249(12) 0.0151(3) Uani 1 1 d
N1 N 0.54041(12) 0.36263(12) -0.66167(11) 0.0204(3) Uani 1 1 d
C6 C 0.88148(13) 0.46942(12) 0.15702(12) 0.0142(3) Uani 1 1 d
C3 C 0.84183(13) 0.35631(12) -0.09442(12) 0.0151(3) Uani 1 1 d
C8 C 0.62354(13) 0.38783(12) -0.53762(12) 0.0162(3) Uani 1 1 d
H6 H 0.8967(14) 0.5074(14) 0.2442(14) 0.015(3) Uiso 1 1 d
H2 H 0.6659(16) 0.4725(14) -0.1592(15) 0.021(4) Uiso 1 1 d
H1A H 0.5544(17) 0.4029(17) -0.7303(17) 0.026(4) Uiso 1 1 d
H2O H 1.0416(17) 0.2141(17) -0.0765(19) 0.031(4) Uiso 1 1 d
H3O H 1.140(2) 0.280(2) 0.2306(18) 0.044(5) Uiso 1 1 d
H1B H 0.4725(18) 0.2992(18) -0.6770(16) 0.030(4) Uiso 1 1 d
H9B H 0.7319(18) 0.5409(18) -0.5983(19) 0.042(5) Uiso 1 1 d
H1O H 0.756(2) 0.3183(19) -0.280(2) 0.044(5) Uiso 1 1 d
H5O H 0.505(2) 0.710(2) -0.040(2) 0.057(6) Uiso 1 1 d
H9C H 0.835(2) 0.444(2) -0.499(2) 0.056(6) Uiso 1 1 d
H9A H 0.743(2) 0.5385(19) -0.445(2) 0.050(5) Uiso 1 1 d

loop_
_atom_site_aniso_label
_atom_site_aniso_U_11
_atom_site_aniso_U_22
_atom_site_aniso_U_33
_atom_site_aniso_U_23
_atom_site_aniso_U_13
_atom_site_aniso_U_12
C9 0.0271(8) 0.0242(8) 0.0209(7) -0.0015(6) 0.0074(6) -0.0085(6)
O4 0.0181(5) 0.0212(5) 0.0147(5) -0.0035(4) 0.0026(4) 0.0027(4)
O6 0.0202(5) 0.0220(5) 0.0142(5) 0.0012(4) 0.0026(4) -0.0047(4)
O3 0.0150(4) 0.0195(5) 0.0126(4) 0.0009(4) 0.0011(3) 0.0035(4)
O1 0.0206(5) 0.0266(5) 0.0132(5) -0.0057(4) 0.0001(4) 0.0069(4)
O2 0.0183(4) 0.0188(5) 0.0146(5) -0.0013(4) 0.0032(4) 0.0057(4)
O5 0.0219(5) 0.0238(5) 0.0140(5) -0.0027(4) -0.0005(4) 0.0092(4)
C4 0.0145(6) 0.0125(6) 0.0168(6) 0.0009(5) 0.0055(5) 0.0002(5)
C1 0.0142(6) 0.0143(6) 0.0152(6) 0.0013(5) 0.0047(5) -0.0015(5)
C5 0.0121(6) 0.0150(6) 0.0128(6) 0.0030(5) 0.0017(5) -0.0026(5)
C2 0.0134(6) 0.0172(6) 0.0138(6) 0.0013(5) 0.0014(5) 0.0001(5)
C7 0.0142(6) 0.0155(6) 0.0152(6) 0.0013(5) 0.0040(5) -0.0022(5)
N1 0.0225(6) 0.0226(6) 0.0135(6) 0.0026(5) 0.0019(5) -0.0036(5)
C6 0.0155(6) 0.0153(6) 0.0124(6) -0.0011(5) 0.0049(5) -0.0030(5)
C3 0.0161(6) 0.0163(6) 0.0127(6) -0.0016(5) 0.0041(5) -0.0027(5)
C8 0.0175(6) 0.0150(6) 0.0160(6) 0.0001(5) 0.0047(5) 0.0026(5)

loop_
_atom_type_symbol
_atom_type_description
_atom_type_scat_dispersion_real
_atom_type_scat_dispersion_imag
_atom_type_scat_source
O O 0.0106 0.0060 'International Tables Vol C Tables 4.2.6.8 and 6.1.1.4'
N N 0.0061 0.0033 'International Tables Vol C Tables 4.2.6.8 and 6.1.1.4'
H H 0.0000 0.0000 'International Tables Vol C Tables 4.2.6.8 and 6.1.1.4'
C C 0.0033 0.0016 'International Tables Vol C Tables 4.2.6.8 and 6.1.1.4'

loop_
_geom_angle_atom_site_label_1
_geom_angle_atom_site_label_2
_geom_angle_atom_site_label_3
_geom_angle
C8 C9 H9B 115.0(10)
C8 C9 H9C 109.6(12)
H9B C9 H9C 105.1(15)
C8 C9 H9A 109.9(11)
H9B C9 H9A 109.1(16)
H9C C9 H9A 107.8(16)
C5 O3 H3O 110.0(12)
C3 O1 H1O 112.6(12)
C4 O2 H2O 106.8(11)
C7 O5 H5O 112.3(12)
O2 C4 C5 117.98(11)
O2 C4 C3 122.27(11)
C5 C4 C3 119.74(11)
C6 C1 C2 120.59(11)
C6 C1 C7 119.09(11)
C2 C1 C7 120.30(11)
O3 C5 C6 118.98(11)
O3 C5 C4 120.46(11)
C6 C5 C4 120.55(11)
C3 C2 C1 119.50(11)
C3 C2 H2 118.0(9)
C1 C2 H2 122.5(9)
O4 C7 O5 122.28(11)
O4 C7 C1 123.82(11)
O5 C7 C1 113.89(10)
C8 N1 H1A 120.2(11)
C8 N1 H1B 120.3(10)
H1A N1 H1B 119.3(15)
C5 C6 C1 119.40(11)
C5 C6 H6 119.1(8)
C1 C6 H6 121.5(8)
O1 C3 C2 124.84(11)
O1 C3 C4 114.95(11)
C2 C3 C4 120.21(11)
O6 C8 N1 121.08(12)
O6 C8 C9 120.59(11)
N1 C8 C9 118.33(12)

loop_
_geom_bond_atom_site_label_1
_geom_bond_atom_site_label_2
_geom_bond_distance
C9 C8 1.4913(18)
C9 H9B 0.991(19)
C9 H9C 0.98(2)
C9 H9A 0.93(2)
O4 C7 1.2294(15)
O6 C8 1.2556(15)
O3 C5 1.3761(15)
O3 H3O 0.86(2)
O1 C3 1.3605(15)
O1 H1O 0.89(2)
O2 C4 1.3665(15)
O2 H2O 0.852(18)
O5 C7 1.3233(15)
O5 H5O 0.97(2)
C4 C5 1.3906(18)
C4 C3 1.3966(17)
C1 C6 1.3902(17)
C1 C2 1.3992(17)
C1 C7 1.4795(17)
C5 C6 1.3847(17)
C2 C3 1.3825(18)
C2 H2 0.966(15)
N1 C8 1.3195(17)
N1 H1A 0.874(17)
N1 H1B 0.911(18)
C6 H6 0.960(14)

loop_
_geom_torsion_atom_site_label_1
_geom_torsion_atom_site_label_2
_geom_torsion_atom_site_label_3
_geom_torsion_atom_site_label_4
_geom_torsion
O2 C4 C5 O3 -0.16(17)
C3 C4 C5 O3 179.25(11)
O2 C4 C5 C6 179.67(10)
C3 C4 C5 C6 -0.92(18)
C6 C1 C2 C3 -0.35(18)
C7 C1 C2 C3 177.97(11)
C6 C1 C7 O4 -0.95(18)
C2 C1 C7 O4 -179.30(11)
C6 C1 C7 O5 179.13(11)
C2 C1 C7 O5 0.79(17)
O3 C5 C6 C1 -179.33(10)
C4 C5 C6 C1 0.83(18)
C2 C1 C6 C5 -0.20(18)
C7 C1 C6 C5 -178.54(10)
C1 C2 C3 O1 -179.20(11)
C1 C2 C3 C4 0.26(18)
O2 C4 C3 O1 -0.74(17)
C5 C4 C3 O1 179.87(10)
O2 C4 C3 C2 179.75(11)
C5 C4 C3 C2 0.36(18)

loop_
_cod_related_entry_id
_cod_related_entry_database
_cod_related_entry_code
1 ChemSpider 30652452
